data_4313426
loop_
_publ_author_name
'Jean-Michel Camus'
'Jacques Andrieu'
'Rinaldo Poli'
'Philippe Richard'
'Clara Baldoli'
'Stefano Maiorana'

_publ_contact_author_address
;
L.S.E.O. facult\'e des sciences,
6 Bd Gabriel 21000 Dijon, FRANCE
;
_publ_contact_author_email prichard@u-bourgogne.fr
_publ_contact_author_fax +33-0380396098
_publ_contact_author_name 'RICHARD, Philippe'
_publ_contact_author_phone +33-0380396079
_publ_section_title
;
 Rh(I) Coordination Chemistry of Chiral
 \a-Aminophosphine(\h6-arene)chromium Tricarbonyl Ligands
;
_journal_name_full 'Inorganic Chemistry'
_journal_page_first 2384
_journal_page_last 2390
_journal_paper_doi 10.1021/ic025588k
_journal_volume 42
_journal_year 2003
_chemical_formula_moiety 'C51 H42 Cl3 N2 O P2 Rh, 1/4(C5 H12)'
_chemical_formula_sum 'C52.25 H45 Cl3 N2 O P2 Rh'
_chemical_formula_weight 988.10
_space_group_IT_number 88
_symmetry_cell_setting tetragonal
_symmetry_space_group_name_Hall '-I 4ad'
_symmetry_space_group_name_H-M 'I 41/a :2'
_atom_sites_solution_hydrogens geom
_atom_sites_solution_primary patterson
_atom_sites_solution_secondary difmap
_audit_creation_method SHELXL-97
_cell_angle_alpha 90.00
_cell_angle_beta 90.00
_cell_angle_gamma 90.00
_cell_formula_units_Z 16
_cell_length_a 42.6851(4)
_cell_length_b 42.6851(4)
_cell_length_c 10.2428(1)
_cell_measurement_reflns_used 10148
_cell_measurement_temperature 110(2)
_cell_measurement_theta_max 27.5
_cell_measurement_theta_min 1
_cell_volume 18662.6(3)
_computing_cell_refinement 'DENZO-SMN (Otwinowski & Minor, 1997)'
_computing_data_collection 'KappaCCD Server Software (Nonius,1997)'
_computing_data_reduction 'DENZO-SMN (Otwinowski & Minor, 1997)'
_computing_molecular_graphics 'ORTEPIII (Burnett, 1996)'
_computing_publication_material 'SHELXL97 and WinGX (Farrugia, 1999)'
_computing_structure_refinement 'SHELXL-97 (Sheldrick, 1997)'
_computing_structure_solution 'SHELXS-97 (Sheldrick, 1997)'
_diffrn_ambient_temperature 110(2)
_diffrn_measured_fraction_theta_full 0.990
_diffrn_measured_fraction_theta_max 0.990
_diffrn_measurement_device_type KappaCCD
_diffrn_measurement_method '\f scans (\k = 0) + additional \w scans'
_diffrn_radiation_monochromator graphite
_diffrn_radiation_source 'fine-focus sealed tube'
_diffrn_radiation_type MoK\a
_diffrn_radiation_wavelength 0.71073
_diffrn_reflns_av_R_equivalents 0.0528
_diffrn_reflns_av_sigmaI/netI 0.0594
_diffrn_reflns_limit_h_max 48
_diffrn_reflns_limit_h_min -47
_diffrn_reflns_limit_k_max 54
_diffrn_reflns_limit_k_min -55
_diffrn_reflns_limit_l_max 12
_diffrn_reflns_limit_l_min -12
_diffrn_reflns_number 51720
_diffrn_reflns_theta_full 27.48
_diffrn_reflns_theta_max 27.48
_diffrn_reflns_theta_min 2.26
_diffrn_standards_number 0
_exptl_absorpt_coefficient_mu 0.647
_exptl_absorpt_correction_type none
_exptl_crystal_colour 'pale yellow'
_exptl_crystal_density_diffrn 1.407
_exptl_crystal_density_method 'not measured'
_exptl_crystal_description prism
_exptl_crystal_F_000 8104
_exptl_crystal_size_max 0.22
_exptl_crystal_size_mid 0.15
_exptl_crystal_size_min 0.15
_refine_diff_density_max 0.462
_refine_diff_density_min -0.622
_refine_diff_density_rms 0.067
_refine_ls_extinction_method none
_refine_ls_goodness_of_fit_ref 1.022
_refine_ls_hydrogen_treatment mixed
_refine_ls_matrix_type full
_refine_ls_number_parameters 556
_refine_ls_number_reflns 10583
_refine_ls_number_restraints 3
_refine_ls_restrained_S_all 1.023
_refine_ls_R_factor_all 0.0758
_refine_ls_R_factor_gt 0.0416
_refine_ls_shift/su_max 0.002
_refine_ls_shift/su_mean 0.000
_refine_ls_structure_factor_coef Fsqd
_refine_ls_weighting_details 'calc w=1/[\s^2^(Fo^2^)+(0.0328P)^2^+27.39P] where P=(Fo^2^+2Fc^2^)/3'
_refine_ls_weighting_scheme calc
_refine_ls_wR_factor_gt 0.0814
_refine_ls_wR_factor_ref 0.0900
_reflns_number_gt 7495
_reflns_number_total 10583
_reflns_threshold_expression >2sigma(I)
_cod_data_source_file ic025588k_1.cif
_cod_data_source_block p30a
_cod_depositor_comments
;
The following automatic conversions were performed:

data name '_atom_site_symetry_multiplicity' was replaced with
'_atom_site_symmetry_multiplicity' as specified in the replacement
file 'data/replacement-values/replacement_tags.lst'.

Automatic conversion script
Id: cif_correct_tags 9268 2022-04-12 08:56:07Z antanas 
;
_cod_original_sg_symbol_H-M 'I 41/a'
_cod_database_code 4313426

loop_
_symmetry_equiv_pos_as_xyz
'x, y, z'
'-y+3/4, x+1/4, z+1/4'
'-x+1/2, -y, z+1/2'
'y+3/4, -x+3/4, z+3/4'
'x+1/2, y+1/2, z+1/2'
'-y+5/4, x+3/4, z+3/4'
'-x+1, -y+1/2, z+1'
'y+5/4, -x+5/4, z+5/4'
'-x, -y, -z'
'y-3/4, -x-1/4, -z-1/4'
'x-1/2, y, -z-1/2'
'-y-3/4, x-3/4, -z-3/4'
'-x+1/2, -y+1/2, -z+1/2'
'y-1/4, -x+1/4, -z+1/4'
'x, y+1/2, -z'
'-y-1/4, x-1/4, -z-1/4'

loop_
_atom_site_label
_atom_site_type_symbol
_atom_site_fract_x
_atom_site_fract_y
_atom_site_fract_z
_atom_site_U_iso_or_equiv
_atom_site_adp_type
_atom_site_occupancy
_atom_site_symmetry_multiplicity
_atom_site_calc_flag
_atom_site_refinement_flags
_atom_site_disorder_assembly
_atom_site_disorder_group
Rh Rh 0.095778(5) 0.443816(5) 0.141815(19) 0.02580(7) Uani 1 1 d . . .
P1 P 0.105060(16) 0.493501(16) 0.05444(6) 0.02581(16) Uani 1 1 d . . .
P2 P 0.088361(17) 0.393410(17) 0.22432(7) 0.02855(17) Uani 1 1 d . . .
Cl1 Cl 0.069759(16) 0.427976(17) -0.05362(6) 0.03525(17) Uani 1 1 d . . .
Cl2 Cl 0.177996(17) 0.539063(18) -0.13462(7) 0.03931(18) Uani 1 1 d . . .
Cl3 Cl 0.03364(2) 0.34657(2) 0.50437(8) 0.0566(2) Uani 1 1 d . . .
O O 0.13017(5) 0.46159(5) 0.38184(19) 0.0389(5) Uani 1 1 d . . .
N1 N 0.09258(6) 0.48763(6) -0.2047(2) 0.0339(6) Uani 1 1 d . . .
H1N H 0.0830(7) 0.4730(7) -0.183(3) 0.044 Uiso 1 1 d . . .
N2 N 0.03485(7) 0.37549(7) 0.0999(3) 0.0485(7) Uani 1 1 d . . .
H2N H 0.0434(8) 0.3891(8) 0.044(3) 0.063 Uiso 1 1 d . . .
C1 C 0.11649(7) 0.45508(6) 0.2896(3) 0.0301(6) Uani 1 1 d . . .
C2 C 0.11785(6) 0.49777(6) -0.1206(2) 0.0289(6) Uani 1 1 d . . .
H2 H 0.1208 0.5202 -0.1364 0.035 Uiso 1 1 calc R . .
C3 C 0.14908(6) 0.48202(7) -0.1473(2) 0.0301(6) Uani 1 1 d . . .
C4 C 0.17723(7) 0.49852(7) -0.1572(3) 0.0330(7) Uani 1 1 d . . .
C5 C 0.20533(7) 0.48382(8) -0.1868(3) 0.0389(7) Uani 1 1 d . . .
H5 H 0.2237 0.4954 -0.1933 0.047 Uiso 1 1 calc R . .
C6 C 0.20569(7) 0.45190(8) -0.2064(3) 0.0431(8) Uani 1 1 d . . .
H6 H 0.2244 0.4417 -0.2256 0.052 Uiso 1 1 calc R . .
C7 C 0.17823(8) 0.43510(8) -0.1975(3) 0.0422(8) Uani 1 1 d . . .
H7 H 0.1785 0.4136 -0.2118 0.051 Uiso 1 1 calc R . .
C8 C 0.15033(7) 0.44977(7) -0.1678(3) 0.0333(7) Uani 1 1 d . . .
H8 H 0.1321 0.4380 -0.1613 0.040 Uiso 1 1 calc R . .
C9 C 0.08923(6) 0.49773(6) -0.3317(2) 0.0286(6) Uani 1 1 d . . .
C10 C 0.11103(7) 0.51713(6) -0.3925(3) 0.0322(6) Uani 1 1 d . . .
H10 H 0.1295 0.5223 -0.3496 0.039 Uiso 1 1 calc R . .
C11 C 0.10534(7) 0.52881(7) -0.5164(3) 0.0370(7) Uani 1 1 d . . .
H11 H 0.1198 0.5423 -0.5548 0.044 Uiso 1 1 calc R . .
C12 C 0.07857(7) 0.52075(7) -0.5834(3) 0.0399(7) Uani 1 1 d . . .
H12 H 0.0747 0.5290 -0.6659 0.048 Uiso 1 1 calc R . .
C13 C 0.05755(7) 0.50030(7) -0.5264(3) 0.0386(7) Uani 1 1 d . . .
H13 H 0.0397 0.4943 -0.5721 0.046 Uiso 1 1 calc R . .
C14 C 0.06267(6) 0.48866(7) -0.4022(3) 0.0336(7) Uani 1 1 d . . .
H14 H 0.0484 0.4747 -0.3655 0.040 Uiso 1 1 calc R . .
C15 C 0.13632(6) 0.51606(6) 0.1320(2) 0.0258(6) Uani 1 1 d . . .
C16 C 0.13440(7) 0.54805(6) 0.1598(3) 0.0312(6) Uani 1 1 d . . .
H16 H 0.1156 0.5587 0.1472 0.037 Uiso 1 1 calc R . .
C17 C 0.16038(7) 0.56391(7) 0.2061(3) 0.0358(7) Uani 1 1 d . . .
H17 H 0.1589 0.5852 0.2246 0.043 Uiso 1 1 calc R . .
C18 C 0.18837(7) 0.54850(7) 0.2250(3) 0.0358(7) Uani 1 1 d . . .
H18 H 0.2059 0.5595 0.2537 0.043 Uiso 1 1 calc R . .
C19 C 0.19041(7) 0.51665(7) 0.2011(3) 0.0342(7) Uani 1 1 d . . .
H19 H 0.2091 0.5061 0.2155 0.041 Uiso 1 1 calc R . .
C20 C 0.16437(6) 0.50055(7) 0.1556(2) 0.0298(6) Uani 1 1 d . . .
H20 H 0.1657 0.4791 0.1406 0.036 Uiso 1 1 calc R . .
C21 C 0.06966(6) 0.51755(6) 0.0561(3) 0.0291(6) Uani 1 1 d . . .
C22 C 0.06742(7) 0.54655(7) -0.0053(3) 0.0412(7) Uani 1 1 d . . .
H22 H 0.0844 0.5544 -0.0517 0.049 Uiso 1 1 calc R . .
C23 C 0.04001(8) 0.56367(8) 0.0026(3) 0.0525(9) Uani 1 1 d . . .
H23 H 0.0388 0.5832 -0.0374 0.063 Uiso 1 1 calc R . .
C24 C 0.01452(8) 0.55202(8) 0.0694(3) 0.0515(9) Uani 1 1 d . . .
H24 H -0.0038 0.5638 0.0750 0.062 Uiso 1 1 calc R . .
C25 C 0.01611(7) 0.52309(8) 0.1278(3) 0.0439(8) Uani 1 1 d . . .
H25 H -0.0012 0.5151 0.1714 0.053 Uiso 1 1 calc R . .
C26 C 0.04355(6) 0.50590(7) 0.1217(3) 0.0345(7) Uani 1 1 d . . .
H26 H 0.0446 0.4864 0.1617 0.041 Uiso 1 1 calc R . .
C27 C 0.04779(7) 0.37611(7) 0.2298(3) 0.0353(7) Uani 1 1 d . . .
H27 H 0.0496 0.3544 0.2603 0.042 Uiso 1 1 calc R . .
C28 C 0.02739(7) 0.39376(7) 0.3261(3) 0.0383(7) Uani 1 1 d . . .
C29 C 0.02008(7) 0.38280(8) 0.4507(3) 0.0468(8) Uani 1 1 d . . .
C30 C 0.00180(8) 0.40001(9) 0.5364(4) 0.0582(10) Uani 1 1 d . . .
H30 H -0.0025 0.3923 0.6193 0.070 Uiso 1 1 calc R . .
C31 C -0.00980(8) 0.42832(10) 0.4988(5) 0.0683(12) Uani 1 1 d . . .
H31 H -0.0218 0.4400 0.5568 0.082 Uiso 1 1 calc R . .
C32 C -0.00393(8) 0.43985(9) 0.3763(5) 0.0645(11) Uani 1 1 d . . .
H32 H -0.0123 0.4590 0.3508 0.077 Uiso 1 1 calc R . .
C33 C 0.01466(7) 0.42275(8) 0.2903(4) 0.0482(8) Uani 1 1 d . . .
H33 H 0.0187 0.4307 0.2075 0.058 Uiso 1 1 calc R . .
C34 C 0.01422(7) 0.35292(7) 0.0569(3) 0.0405(7) Uani 1 1 d . . .
C35 C 0.00588(10) 0.35298(10) -0.0742(4) 0.0747(13) Uani 1 1 d . . .
H35 H 0.0143 0.3679 -0.1303 0.090 Uiso 1 1 calc R . .
C36 C -0.01464(13) 0.33104(13) -0.1209(4) 0.108(2) Uani 1 1 d . . .
H36 H -0.0205 0.3315 -0.2083 0.129 Uiso 1 1 calc R . .
C37 C -0.02676(11) 0.30815(11) -0.0400(4) 0.0875(15) Uani 1 1 d . . .
H37 H -0.0402 0.2930 -0.0730 0.105 Uiso 1 1 calc R . .
C38 C -0.01868(8) 0.30811(8) 0.0893(4) 0.0558(9) Uani 1 1 d . . .
H38 H -0.0267 0.2928 0.1444 0.067 Uiso 1 1 calc R . .
C39 C 0.00121(7) 0.33062(7) 0.1384(3) 0.0397(7) Uani 1 1 d . . .
H39 H 0.0059 0.3308 0.2270 0.048 Uiso 1 1 calc R . .
C40 C 0.10071(6) 0.38460(7) 0.3910(3) 0.0321(6) Uani 1 1 d . . .
C41 C 0.11727(7) 0.35747(7) 0.4217(3) 0.0417(8) Uani 1 1 d . . .
H41 H 0.1234 0.3437 0.3560 0.050 Uiso 1 1 calc R . .
C42 C 0.12465(8) 0.35104(9) 0.5507(4) 0.0555(9) Uani 1 1 d . . .
H42 H 0.1362 0.3332 0.5709 0.067 Uiso 1 1 calc R . .
C43 C 0.11505(9) 0.37073(9) 0.6489(3) 0.0583(10) Uani 1 1 d . . .
H43 H 0.1196 0.3659 0.7354 0.070 Uiso 1 1 calc R . .
C44 C 0.09875(8) 0.39759(9) 0.6190(3) 0.0505(9) Uani 1 1 d . . .
H44 H 0.0924 0.4110 0.6855 0.061 Uiso 1 1 calc R . .
C45 C 0.09180(7) 0.40486(7) 0.4910(3) 0.0370(7) Uani 1 1 d . . .
H45 H 0.0812 0.4233 0.4714 0.044 Uiso 1 1 calc R . .
C46 C 0.11053(7) 0.36689(7) 0.1211(3) 0.0344(7) Uani 1 1 d . . .
C47 C 0.13845(7) 0.37810(7) 0.0712(3) 0.0380(7) Uani 1 1 d . . .
H47 H 0.1449 0.3983 0.0915 0.046 Uiso 1 1 calc R . .
C48 C 0.15693(8) 0.35962(8) -0.0086(3) 0.0457(8) Uani 1 1 d . . .
H48 H 0.1758 0.3674 -0.0403 0.055 Uiso 1 1 calc R . .
C49 C 0.14766(9) 0.33007(8) -0.0412(3) 0.0516(9) Uani 1 1 d . . .
H49 H 0.1601 0.3177 -0.0952 0.062 Uiso 1 1 calc R . .
C50 C 0.12012(10) 0.31875(8) 0.0057(4) 0.0691(12) Uani 1 1 d . . .
H50 H 0.1138 0.2986 -0.0164 0.083 Uiso 1 1 calc R . .
C51 C 0.10139(9) 0.33692(8) 0.0860(4) 0.0604(10) Uani 1 1 d . . .
H51 H 0.0825 0.3289 0.1167 0.073 Uiso 1 1 calc R . .
C52 C 0.0000 0.2500 -0.259(2) 0.153(4) Uiso 0.50 2 d SPD . .
H52 H -0.0110 0.2644 -0.2018 0.183 Uiso 0.50 1 calc PR . .
C53 C -0.0242(4) 0.2316(4) -0.3195(16) 0.198(5) Uiso 0.50 1 d PD . .
H53A H -0.0140 0.2171 -0.3787 0.238 Uiso 0.50 1 calc PR . .
H53B H -0.0366 0.2457 -0.3729 0.238 Uiso 0.50 1 calc PR . .
C54 C -0.0470(3) 0.2126(4) -0.2381(16) 0.198(5) Uiso 0.50 1 d PD . .
H54A H -0.0614 0.2018 -0.2947 0.298 Uiso 0.50 1 calc PR . .
H54B H -0.0585 0.2264 -0.1813 0.298 Uiso 0.50 1 calc PR . .
H54C H -0.0357 0.1976 -0.1869 0.298 Uiso 0.50 1 calc PR . .

loop_
_atom_site_aniso_label
_atom_site_aniso_U_11
_atom_site_aniso_U_22
_atom_site_aniso_U_33
_atom_site_aniso_U_23
_atom_site_aniso_U_13
_atom_site_aniso_U_12
Rh 0.02486(12) 0.02746(12) 0.02507(11) -0.00301(9) -0.00108(9) -0.00187(9)
P1 0.0231(4) 0.0290(4) 0.0253(3) -0.0017(3) -0.0010(3) 0.0001(3)
P2 0.0293(4) 0.0287(4) 0.0277(4) -0.0034(3) -0.0001(3) -0.0034(3)
Cl1 0.0354(4) 0.0424(4) 0.0279(3) -0.0011(3) -0.0033(3) -0.0130(3)
Cl2 0.0366(4) 0.0425(4) 0.0388(4) -0.0006(3) 0.0010(3) -0.0124(3)
Cl3 0.0661(6) 0.0576(5) 0.0461(5) 0.0066(4) 0.0110(4) -0.0078(5)
O 0.0478(13) 0.0340(12) 0.0349(11) -0.0018(9) -0.0131(10) -0.0034(9)
N1 0.0311(14) 0.0422(16) 0.0283(13) 0.0025(11) -0.0044(11) -0.0112(11)
N2 0.0573(18) 0.0492(17) 0.0390(15) 0.0081(13) -0.0117(13) -0.0291(14)
C1 0.0325(16) 0.0212(14) 0.0366(16) 0.0025(13) 0.0020(13) 0.0011(12)
C2 0.0327(16) 0.0295(15) 0.0244(14) 0.0001(12) -0.0013(12) -0.0027(12)
C3 0.0324(16) 0.0386(17) 0.0195(13) -0.0037(12) 0.0013(12) 0.0004(13)
C4 0.0318(16) 0.0431(18) 0.0242(14) 0.0000(13) 0.0002(12) -0.0043(13)
C5 0.0296(17) 0.057(2) 0.0299(15) 0.0036(15) 0.0021(13) -0.0030(15)
C6 0.0346(18) 0.061(2) 0.0338(16) -0.0016(15) 0.0046(14) 0.0122(16)
C7 0.051(2) 0.0428(19) 0.0332(16) -0.0036(14) 0.0045(15) 0.0052(16)
C8 0.0357(17) 0.0374(17) 0.0268(14) -0.0030(13) 0.0021(13) -0.0022(13)
C9 0.0317(16) 0.0279(15) 0.0263(14) -0.0050(12) -0.0011(12) 0.0017(12)
C10 0.0303(16) 0.0372(17) 0.0293(15) -0.0047(13) -0.0036(12) -0.0065(13)
C11 0.0428(18) 0.0402(18) 0.0281(15) -0.0025(13) -0.0007(13) -0.0090(14)
C12 0.0464(19) 0.0471(19) 0.0261(15) -0.0003(14) -0.0046(14) -0.0012(15)
C13 0.0345(17) 0.0497(19) 0.0315(15) -0.0072(14) -0.0076(13) -0.0014(15)
C14 0.0272(15) 0.0407(17) 0.0329(15) -0.0027(13) 0.0017(13) -0.0026(13)
C15 0.0247(14) 0.0292(15) 0.0236(13) -0.0009(11) -0.0013(11) -0.0002(11)
C16 0.0316(16) 0.0314(16) 0.0307(14) -0.0001(13) 0.0040(12) 0.0013(13)
C17 0.0400(18) 0.0312(16) 0.0362(16) -0.0042(13) 0.0029(14) -0.0062(14)
C18 0.0316(17) 0.0444(19) 0.0315(15) -0.0047(14) -0.0022(13) -0.0119(14)
C19 0.0275(16) 0.0411(18) 0.0338(15) 0.0003(14) -0.0036(13) 0.0004(13)
C20 0.0287(15) 0.0309(16) 0.0297(14) -0.0032(12) -0.0014(12) -0.0002(12)
C21 0.0253(15) 0.0351(16) 0.0270(14) -0.0025(12) -0.0036(12) 0.0024(12)
C22 0.0324(17) 0.0465(19) 0.0448(18) 0.0077(15) -0.0004(14) 0.0059(14)
C23 0.046(2) 0.050(2) 0.061(2) 0.0144(17) -0.0031(18) 0.0166(17)
C24 0.0348(19) 0.061(2) 0.058(2) -0.0028(19) -0.0062(16) 0.0173(17)
C25 0.0262(16) 0.059(2) 0.0463(19) -0.0069(17) 0.0011(14) -0.0001(15)
C26 0.0294(16) 0.0398(17) 0.0343(15) -0.0042(13) -0.0029(13) -0.0007(13)
C27 0.0354(17) 0.0347(17) 0.0357(16) 0.0004(13) -0.0029(13) -0.0092(13)
C28 0.0252(16) 0.0425(19) 0.0472(18) -0.0041(15) -0.0024(14) -0.0079(13)
C29 0.0316(18) 0.054(2) 0.055(2) -0.0078(17) 0.0035(16) -0.0098(15)
C30 0.040(2) 0.072(3) 0.063(2) -0.017(2) 0.0157(18) -0.0080(19)
C31 0.033(2) 0.070(3) 0.102(3) -0.028(3) 0.013(2) -0.0044(19)
C32 0.0264(18) 0.051(2) 0.116(4) -0.013(2) -0.004(2) 0.0031(16)
C33 0.0278(17) 0.047(2) 0.070(2) -0.0048(18) -0.0073(16) -0.0081(15)
C34 0.0360(18) 0.0399(18) 0.0455(18) -0.0050(15) -0.0045(15) -0.0092(14)
C35 0.095(3) 0.079(3) 0.051(2) 0.002(2) -0.019(2) -0.046(2)
C36 0.138(5) 0.127(4) 0.058(3) -0.003(3) -0.029(3) -0.084(4)
C37 0.094(3) 0.087(3) 0.081(3) -0.016(3) -0.016(3) -0.057(3)
C38 0.043(2) 0.047(2) 0.078(3) -0.0084(19) -0.0030(19) -0.0131(16)
C39 0.0305(16) 0.0355(17) 0.0530(19) -0.0075(15) -0.0020(15) -0.0029(13)
C40 0.0283(15) 0.0341(16) 0.0341(15) 0.0017(13) -0.0026(13) -0.0074(12)
C41 0.0402(18) 0.0405(19) 0.0444(18) 0.0051(15) -0.0036(15) -0.0014(15)
C42 0.053(2) 0.055(2) 0.058(2) 0.0204(19) -0.0126(18) -0.0035(18)
C43 0.063(2) 0.075(3) 0.0370(18) 0.0149(19) -0.0133(17) -0.020(2)
C44 0.049(2) 0.069(2) 0.0336(17) -0.0041(17) -0.0011(15) -0.0183(18)
C45 0.0325(17) 0.0456(18) 0.0329(16) -0.0046(14) 0.0014(13) -0.0091(14)
C46 0.0413(18) 0.0325(16) 0.0295(15) -0.0012(13) 0.0034(13) 0.0009(13)
C47 0.0339(17) 0.0375(17) 0.0424(17) -0.0051(14) -0.0001(14) 0.0045(14)
C48 0.0410(19) 0.048(2) 0.0478(19) -0.0019(16) 0.0034(15) 0.0081(16)
C49 0.065(2) 0.046(2) 0.0445(19) -0.0041(16) 0.0101(18) 0.0170(18)
C50 0.102(3) 0.034(2) 0.071(3) -0.0195(18) 0.030(2) -0.013(2)
C51 0.076(3) 0.040(2) 0.066(2) -0.0165(18) 0.029(2) -0.0151(18)

loop_
_atom_type_symbol
_atom_type_description
_atom_type_scat_dispersion_real
_atom_type_scat_dispersion_imag
_atom_type_scat_source
C C 0.0033 0.0016 'International Tables Vol C Tables 4.2.6.8 and 6.1.1.4'
H H 0.0000 0.0000 'International Tables Vol C Tables 4.2.6.8 and 6.1.1.4'
Cl Cl 0.1484 0.1585 'International Tables Vol C Tables 4.2.6.8 and 6.1.1.4'
N N 0.0061 0.0033 'International Tables Vol C Tables 4.2.6.8 and 6.1.1.4'
O O 0.0106 0.0060 'International Tables Vol C Tables 4.2.6.8 and 6.1.1.4'
P P 0.1023 0.0942 'International Tables Vol C Tables 4.2.6.8 and 6.1.1.4'
Rh Rh -1.1178 0.9187 'International Tables Vol C Tables 4.2.6.8 and 6.1.1.4'

loop_
_geom_angle_atom_site_label_1
_geom_angle_atom_site_label_2
_geom_angle_atom_site_label_3
_geom_angle
_geom_angle_site_symmetry_1
_geom_angle_site_symmetry_3
_geom_angle_publ_flag
C1 Rh P2 90.48(8) . . ?
C1 Rh P1 89.79(8) . . ?
P2 Rh P1 177.57(3) . . ?
C1 Rh Cl1 178.35(9) . . ?
P2 Rh Cl1 88.82(2) . . ?
P1 Rh Cl1 90.85(2) . . ?
C21 P1 C15 107.69(12) . . ?
C21 P1 C2 101.18(12) . . ?
C15 P1 C2 98.70(12) . . ?
C21 P1 Rh 111.50(9) . . ?
C15 P1 Rh 115.84(9) . . ?
C2 P1 Rh 120.12(9) . . ?
C46 P2 C40 105.40(13) . . ?
C46 P2 C27 104.60(13) . . ?
C40 P2 C27 99.04(12) . . ?
C46 P2 Rh 107.06(9) . . ?
C40 P2 Rh 119.30(9) . . ?
C27 P2 Rh 119.81(10) . . ?
C9 N1 C2 123.1(2) . . ?
C9 N1 H1N 118(2) . . ?
C2 N1 H1N 118(2) . . ?
C34 N2 C27 123.6(3) . . ?
C34 N2 H2N 121(2) . . ?
C27 N2 H2N 115(2) . . ?
O C1 Rh 178.1(3) . . ?
N1 C2 C3 114.5(2) . . ?
N1 C2 P1 108.80(18) . . ?
C3 C2 P1 112.56(18) . . ?
N1 C2 H2 106.9 . . ?
C3 C2 H2 106.9 . . ?
P1 C2 H2 106.9 . . ?
C8 C3 C4 117.1(3) . . ?
C8 C3 C2 119.9(2) . . ?
C4 C3 C2 123.0(3) . . ?
C5 C4 C3 122.1(3) . . ?
C5 C4 Cl2 117.4(2) . . ?
C3 C4 Cl2 120.4(2) . . ?
C6 C5 C4 119.3(3) . . ?
C6 C5 H5 120.4 . . ?
C4 C5 H5 120.4 . . ?
C7 C6 C5 119.7(3) . . ?
C7 C6 H6 120.1 . . ?
C5 C6 H6 120.1 . . ?
C6 C7 C8 120.9(3) . . ?
C6 C7 H7 119.6 . . ?
C8 C7 H7 119.6 . . ?
C7 C8 C3 121.0(3) . . ?
C7 C8 H8 119.5 . . ?
C3 C8 H8 119.5 . . ?
N1 C9 C10 122.6(2) . . ?
N1 C9 C14 119.0(2) . . ?
C10 C9 C14 118.4(2) . . ?
C11 C10 C9 120.4(3) . . ?
C11 C10 H10 119.8 . . ?
C9 C10 H10 119.8 . . ?
C12 C11 C10 120.8(3) . . ?
C12 C11 H11 119.6 . . ?
C10 C11 H11 119.6 . . ?
C11 C12 C13 119.1(3) . . ?
C11 C12 H12 120.4 . . ?
C13 C12 H12 120.4 . . ?
C12 C13 C14 120.9(3) . . ?
C12 C13 H13 119.6 . . ?
C14 C13 H13 119.6 . . ?
C13 C14 C9 120.2(3) . . ?
C13 C14 H14 119.9 . . ?
C9 C14 H14 119.9 . . ?
C20 C15 C16 118.7(2) . . ?
C20 C15 P1 117.0(2) . . ?
C16 C15 P1 124.1(2) . . ?
C17 C16 C15 120.1(3) . . ?
C17 C16 H16 120.0 . . ?
C15 C16 H16 120.0 . . ?
C18 C17 C16 120.6(3) . . ?
C18 C17 H17 119.7 . . ?
C16 C17 H17 119.7 . . ?
C17 C18 C19 119.9(3) . . ?
C17 C18 H18 120.0 . . ?
C19 C18 H18 120.0 . . ?
C18 C19 C20 119.7(3) . . ?
C18 C19 H19 120.1 . . ?
C20 C19 H19 120.1 . . ?
C19 C20 C15 120.8(3) . . ?
C19 C20 H20 119.6 . . ?
C15 C20 H20 119.6 . . ?
C22 C21 C26 118.7(3) . . ?
C22 C21 P1 123.6(2) . . ?
C26 C21 P1 117.7(2) . . ?
C23 C22 C21 120.1(3) . . ?
C23 C22 H22 119.9 . . ?
C21 C22 H22 119.9 . . ?
C24 C23 C22 120.5(3) . . ?
C24 C23 H23 119.8 . . ?
C22 C23 H23 119.8 . . ?
C25 C24 C23 120.1(3) . . ?
C25 C24 H24 119.9 . . ?
C23 C24 H24 119.9 . . ?
C24 C25 C26 119.9(3) . . ?
C24 C25 H25 120.0 . . ?
C26 C25 H25 120.0 . . ?
C25 C26 C21 120.7(3) . . ?
C25 C26 H26 119.7 . . ?
C21 C26 H26 119.7 . . ?
N2 C27 C28 112.9(3) . . ?
N2 C27 P2 109.42(19) . . ?
C28 C27 P2 110.64(19) . . ?
N2 C27 H27 107.9 . . ?
C28 C27 H27 107.9 . . ?
P2 C27 H27 107.9 . . ?
C29 C28 C33 116.7(3) . . ?
C29 C28 C27 123.9(3) . . ?
C33 C28 C27 119.4(3) . . ?
C30 C29 C28 121.9(3) . . ?
C30 C29 Cl3 117.3(3) . . ?
C28 C29 Cl3 120.8(2) . . ?
C31 C30 C29 119.7(4) . . ?
C31 C30 H30 120.1 . . ?
C29 C30 H30 120.1 . . ?
C30 C31 C32 120.7(4) . . ?
C30 C31 H31 119.6 . . ?
C32 C31 H31 119.6 . . ?
C31 C32 C33 119.7(4) . . ?
C31 C32 H32 120.2 . . ?
C33 C32 H32 120.2 . . ?
C32 C33 C28 121.2(4) . . ?
C32 C33 H33 119.4 . . ?
C28 C33 H33 119.4 . . ?
N2 C34 C39 123.0(3) . . ?
N2 C34 C35 118.1(3) . . ?
C39 C34 C35 118.8(3) . . ?
C36 C35 C34 120.0(4) . . ?
C36 C35 H35 120.0 . . ?
C34 C35 H35 120.0 . . ?
C35 C36 C37 121.0(4) . . ?
C35 C36 H36 119.5 . . ?
C37 C36 H36 119.5 . . ?
C38 C37 C36 119.1(4) . . ?
C38 C37 H37 120.4 . . ?
C36 C37 H37 120.4 . . ?
C37 C38 C39 120.5(4) . . ?
C37 C38 H38 119.7 . . ?
C39 C38 H38 119.7 . . ?
C38 C39 C34 120.5(3) . . ?
C38 C39 H39 119.8 . . ?
C34 C39 H39 119.8 . . ?
C41 C40 C45 119.2(3) . . ?
C41 C40 P2 122.0(2) . . ?
C45 C40 P2 118.7(2) . . ?
C42 C41 C40 119.7(3) . . ?
C42 C41 H41 120.1 . . ?
C40 C41 H41 120.1 . . ?
C43 C42 C41 120.6(3) . . ?
C43 C42 H42 119.7 . . ?
C41 C42 H42 119.7 . . ?
C42 C43 C44 119.9(3) . . ?
C42 C43 H43 120.1 . . ?
C44 C43 H43 120.1 . . ?
C43 C44 C45 120.5(3) . . ?
C43 C44 H44 119.7 . . ?
C45 C44 H44 119.7 . . ?
C44 C45 C40 120.0(3) . . ?
C44 C45 H45 120.0 . . ?
C40 C45 H45 120.0 . . ?
C47 C46 C51 117.8(3) . . ?
C47 C46 P2 116.7(2) . . ?
C51 C46 P2 125.5(2) . . ?
C46 C47 C48 120.9(3) . . ?
C46 C47 H47 119.6 . . ?
C48 C47 H47 119.6 . . ?
C49 C48 C47 120.5(3) . . ?
C49 C48 H48 119.8 . . ?
C47 C48 H48 119.8 . . ?
C50 C49 C48 119.6(3) . . ?
C50 C49 H49 120.2 . . ?
C48 C49 H49 120.2 . . ?
C49 C50 C51 120.7(3) . . ?
C49 C50 H50 119.7 . . ?
C51 C50 H50 119.7 . . ?
C46 C51 C50 120.6(3) . . ?
C46 C51 H51 119.7 . . ?
C50 C51 H51 119.7 . . ?
C53 C52 C53 129(2) 7_454 . ?
C53 C52 H52 105.0 7_454 . ?
C53 C52 H52 105.0 . . ?
C52 C53 C54 121.1(14) . . ?
C52 C53 H53A 107.1 . . ?
C54 C53 H53A 107.1 . . ?
C52 C53 H53B 107.1 . . ?
C54 C53 H53B 107.1 . . ?
H53A C53 H53B 106.8 . . ?
C53 C54 H54A 109.5 . . ?
C53 C54 H54B 109.5 . . ?
H54A C54 H54B 109.5 . . ?
C53 C54 H54C 109.5 . . ?
H54A C54 H54C 109.5 . . ?
H54B C54 H54C 109.5 . . ?

loop_
_geom_bond_atom_site_label_1
_geom_bond_atom_site_label_2
_geom_bond_distance
_geom_bond_site_symmetry_2
_geom_bond_publ_flag
Rh C1 1.818(3) . ?
Rh P2 2.3332(7) . ?
Rh P1 2.3358(7) . ?
Rh Cl1 2.3871(7) . ?
P1 C21 1.827(3) . ?
P1 C15 1.827(3) . ?
P1 C2 1.883(3) . ?
P2 C46 1.815(3) . ?
P2 C40 1.826(3) . ?
P2 C27 1.883(3) . ?
Cl2 C4 1.746(3) . ?
Cl3 C29 1.740(4) . ?
O C1 1.145(3) . ?
N1 C9 1.378(3) . ?
N1 C2 1.447(3) . ?
N1 H1N 0.78(3) . ?
N2 C34 1.377(4) . ?
N2 C27 1.441(4) . ?
N2 H2N 0.89(3) . ?
C2 C3 1.518(4) . ?
C2 H2 0.9800 . ?
C3 C8 1.393(4) . ?
C3 C4 1.396(4) . ?
C4 C5 1.387(4) . ?
C5 C6 1.377(4) . ?
C5 H5 0.9300 . ?
C6 C7 1.377(4) . ?
C6 H6 0.9300 . ?
C7 C8 1.380(4) . ?
C7 H7 0.9300 . ?
C8 H8 0.9300 . ?
C9 C10 1.393(4) . ?
C9 C14 1.399(4) . ?
C10 C11 1.385(4) . ?
C10 H10 0.9300 . ?
C11 C12 1.377(4) . ?
C11 H11 0.9300 . ?
C12 C13 1.381(4) . ?
C12 H12 0.9300 . ?
C13 C14 1.383(4) . ?
C13 H13 0.9300 . ?
C14 H14 0.9300 . ?
C15 C20 1.389(4) . ?
C15 C16 1.397(4) . ?
C16 C17 1.383(4) . ?
C16 H16 0.9300 . ?
C17 C18 1.377(4) . ?
C17 H17 0.9300 . ?
C18 C19 1.384(4) . ?
C18 H18 0.9300 . ?
C19 C20 1.388(4) . ?
C19 H19 0.9300 . ?
C20 H20 0.9300 . ?
C21 C22 1.391(4) . ?
C21 C26 1.393(4) . ?
C22 C23 1.382(4) . ?
C22 H22 0.9300 . ?
C23 C24 1.378(5) . ?
C23 H23 0.9300 . ?
C24 C25 1.374(5) . ?
C24 H24 0.9300 . ?
C25 C26 1.384(4) . ?
C25 H25 0.9300 . ?
C26 H26 0.9300 . ?
C27 C28 1.516(4) . ?
C27 H27 0.9800 . ?
C28 C29 1.395(4) . ?
C28 C33 1.400(4) . ?
C29 C30 1.385(5) . ?
C30 C31 1.362(5) . ?
C30 H30 0.9300 . ?
C31 C32 1.370(6) . ?
C31 H31 0.9300 . ?
C32 C33 1.393(5) . ?
C32 H32 0.9300 . ?
C33 H33 0.9300 . ?
C34 C39 1.383(4) . ?
C34 C35 1.389(5) . ?
C35 C36 1.369(5) . ?
C35 H35 0.9300 . ?
C36 C37 1.382(6) . ?
C36 H36 0.9300 . ?
C37 C38 1.368(5) . ?
C37 H37 0.9300 . ?
C38 C39 1.377(4) . ?
C38 H38 0.9300 . ?
C39 H39 0.9300 . ?
C40 C41 1.393(4) . ?
C40 C45 1.393(4) . ?
C41 C42 1.385(4) . ?
C41 H41 0.9300 . ?
C42 C43 1.373(5) . ?
C42 H42 0.9300 . ?
C43 C44 1.376(5) . ?
C43 H43 0.9300 . ?
C44 C45 1.380(4) . ?
C44 H44 0.9300 . ?
C45 H45 0.9300 . ?
C46 C47 1.382(4) . ?
C46 C51 1.385(4) . ?
C47 C48 1.383(4) . ?
C47 H47 0.9300 . ?
C48 C49 1.363(4) . ?
C48 H48 0.9300 . ?
C49 C50 1.359(5) . ?
C49 H49 0.9300 . ?
C50 C51 1.385(5) . ?
C50 H50 0.9300 . ?
C51 H51 0.9300 . ?
C52 C53 1.441(13) 7_454 ?
C52 C53 1.441(13) . ?
C52 H52 0.9700 . ?
C53 C54 1.515(14) . ?
C53 H53A 0.9700 . ?
C53 H53B 0.9700 . ?
C54 H54A 0.9600 . ?
C54 H54B 0.9600 . ?
C54 H54C 0.9600 . ?

loop_
_geom_hbond_atom_site_label_D
_geom_hbond_atom_site_label_H
_geom_hbond_atom_site_label_A
_geom_hbond_distance_DH
_geom_hbond_distance_HA
_geom_hbond_distance_DA
_geom_hbond_angle_DHA
_geom_hbond_site_symmetry_A
N1 H1N Cl1 0.78(3) 2.40(3) 3.135(3) 157(3) .
N2 H2N Cl1 0.89(3) 2.24(4) 3.116(3) 167(3) .
